data_4514961
loop_
_publ_author_name
'Chen, Zhengwang'
'Liu, Botao'
'Liang, Pei'
'Luo, Haiqing'
'Zheng, Jing'
'Wen, Xiaowei'
'Liu, Tanggao'
'Luo, Guotian'
'Ye, Min'

_publ_section_title
;
 Construction of N-S and C-N Bonds from Reactions of Benzofuroxans with
 DMSO or THF.
;
_journal_issue 1
_journal_name_full 'ACS omega'
_journal_page_first 281
_journal_page_last 291
_journal_paper_doi 10.1021/acsomega.8b03353
_journal_volume 4
_journal_year 2019
_chemical_formula_sum 'C8 H10 N2 O3 S'
_chemical_formula_weight 214.24
_space_group_crystal_system monoclinic
_space_group_IT_number 14
_space_group_name_Hall '-P 2ybc'
_space_group_name_H-M_alt 'P 1 21/c 1'
_symmetry_space_group_name_Hall '-P 2ybc'
_symmetry_space_group_name_H-M 'P 1 21/c 1'
_atom_sites_solution_hydrogens geom
_audit_creation_method SHELXL-2018/3
_cell_angle_alpha 90
_cell_angle_beta 97.116(2)
_cell_angle_gamma 90
_cell_formula_units_Z 4
_cell_length_a 12.2404(10)
_cell_length_b 9.0337(8)
_cell_length_c 8.8173(7)
_cell_measurement_reflns_used 2126
_cell_measurement_temperature 293(2)
_cell_measurement_theta_max 27.100
_cell_measurement_theta_min 2.810
_cell_volume 967.47(14)
_computing_structure_refinement 'SHELXL-2018/3 (Sheldrick, 2018)'
_diffrn_ambient_temperature 293(2)
_diffrn_measured_fraction_theta_full 0.995
_diffrn_measured_fraction_theta_max 0.992
_diffrn_measurement_device_type 'CCD area detector'
_diffrn_measurement_method 'phi and omega scans'
_diffrn_radiation_type MoK\a
_diffrn_radiation_wavelength 0.71073
_diffrn_reflns_av_R_equivalents 0.0203
_diffrn_reflns_av_unetI/netI 0.0142
_diffrn_reflns_Laue_measured_fraction_full 0.995
_diffrn_reflns_Laue_measured_fraction_max 0.992
_diffrn_reflns_limit_h_max 15
_diffrn_reflns_limit_h_min -15
_diffrn_reflns_limit_k_max 11
_diffrn_reflns_limit_k_min -11
_diffrn_reflns_limit_l_max 11
_diffrn_reflns_limit_l_min -11
_diffrn_reflns_number 11824
_diffrn_reflns_point_group_measured_fraction_full 0.995
_diffrn_reflns_point_group_measured_fraction_max 0.992
_diffrn_reflns_theta_full 25.242
_diffrn_reflns_theta_max 27.100
_diffrn_reflns_theta_min 2.810
_exptl_absorpt_coefficient_mu 0.317
_exptl_absorpt_correction_T_max 0.276
_exptl_absorpt_correction_T_min 0.246
_exptl_absorpt_correction_type multi-scan
_exptl_crystal_colour white
_exptl_crystal_density_diffrn 1.471
_exptl_crystal_description block
_exptl_crystal_F_000 448
_exptl_crystal_size_max 0.270
_exptl_crystal_size_mid 0.250
_exptl_crystal_size_min 0.230
_refine_diff_density_max 0.204
_refine_diff_density_min -0.362
_refine_diff_density_rms 0.061
_refine_ls_extinction_method none
_refine_ls_goodness_of_fit_ref 1.114
_refine_ls_hydrogen_treatment constr
_refine_ls_matrix_type full
_refine_ls_number_parameters 129
_refine_ls_number_reflns 2126
_refine_ls_number_restraints 0
_refine_ls_restrained_S_all 1.114
_refine_ls_R_factor_all 0.0391
_refine_ls_R_factor_gt 0.0342
_refine_ls_shift/su_max 0.000
_refine_ls_shift/su_mean 0.000
_refine_ls_structure_factor_coef Fsqd
_refine_ls_weighting_details 'w=1/[\s^2^(Fo^2^)+(0.0556P)^2^+0.3015P] where P=(Fo^2^+2Fc^2^)/3'
_refine_ls_weighting_scheme calc
_refine_ls_wR_factor_gt 0.0958
_refine_ls_wR_factor_ref 0.1012
_reflns_Friedel_coverage 0.000
_reflns_number_gt 1915
_reflns_number_total 2126
_reflns_threshold_expression 'I > 2\s(I)'
_cod_data_source_file ao8b03353_si_002.cif
_cod_data_source_block shelx
_cod_database_code 4514961
_shelx_shelxl_version_number 2018/3
_shelx_space_group_comment
;
The symmetry employed for this shelxl refinement is uniquely defined
by the following loop, which should always be used as a source of
symmetry information in preference to the above space-group names.
They are only intended as comments.
;
_shelx_estimated_absorpt_t_min 0.919
_shelx_estimated_absorpt_t_max 0.931

loop_
_space_group_symop_operation_xyz
'x, y, z'
'-x, y+1/2, -z+1/2'
'-x, -y, -z'
'x, -y-1/2, z-1/2'

loop_
_atom_site_label
_atom_site_type_symbol
_atom_site_fract_x
_atom_site_fract_y
_atom_site_fract_z
_atom_site_U_iso_or_equiv
_atom_site_adp_type
_atom_site_occupancy
_atom_site_site_symmetry_order
_atom_site_calc_flag
_atom_site_refinement_flags_posn
_atom_site_refinement_flags_adp
S1 S -0.22072(3) -0.06729(4) -0.10075(4) 0.03131(14) Uani 1 1 d . .
O1 O -0.08654(14) 0.46871(18) -0.1617(2) 0.0743(5) Uani 1 1 d . .
O2 O -0.08753(11) 0.24431(15) -0.24157(16) 0.0534(3) Uani 1 1 d . .
O3 O -0.31186(10) -0.15445(14) -0.05990(17) 0.0537(4) Uani 1 1 d . .
N1 N -0.13131(11) 0.34831(16) -0.18564(16) 0.0412(3) Uani 1 1 d . .
N2 N -0.20003(10) 0.08883(13) -0.03849(13) 0.0309(3) Uani 1 1 d . .
C1 C -0.27686(11) 0.20043(15) -0.08530(15) 0.0292(3) Uani 1 1 d . .
C2 C -0.38704(13) 0.19368(19) -0.05851(19) 0.0413(4) Uani 1 1 d . .
H2A H -0.412447 0.109074 -0.014027 0.050 Uiso 1 1 calc R U
C3 C -0.45870(15) 0.3087(2) -0.0961(2) 0.0533(5) Uani 1 1 d . .
H3 H -0.531978 0.299868 -0.079541 0.064 Uiso 1 1 calc R U
C4 C -0.42261(17) 0.4377(2) -0.1586(2) 0.0534(5) Uani 1 1 d . .
H4 H -0.471403 0.515387 -0.183594 0.064 Uiso 1 1 calc R U
C5 C -0.31462(16) 0.45052(19) -0.18361(19) 0.0439(4) Uani 1 1 d . .
H5 H -0.289140 0.537785 -0.222813 0.053 Uiso 1 1 calc R U
C6 C -0.24391(12) 0.33207(17) -0.14979(15) 0.0324(3) Uani 1 1 d . .
C7 C -0.23089(19) -0.0651(2) -0.3026(2) 0.0564(5) Uani 1 1 d . .
H7A H -0.289669 -0.000322 -0.342717 0.085 Uiso 1 1 calc R U
H7B H -0.245630 -0.163333 -0.341290 0.085 Uiso 1 1 calc R U
H7C H -0.162871 -0.030314 -0.333478 0.085 Uiso 1 1 calc R U
C8 C -0.09725(14) -0.15833(19) -0.0392(2) 0.0472(4) Uani 1 1 d . .
H8A H -0.081206 -0.149436 0.069775 0.071 Uiso 1 1 calc R U
H8B H -0.038741 -0.114519 -0.086964 0.071 Uiso 1 1 calc R U
H8C H -0.103950 -0.261072 -0.066604 0.071 Uiso 1 1 calc R U

loop_
_atom_site_aniso_label
_atom_site_aniso_U_11
_atom_site_aniso_U_22
_atom_site_aniso_U_33
_atom_site_aniso_U_23
_atom_site_aniso_U_13
_atom_site_aniso_U_12
S1 0.0320(2) 0.0263(2) 0.0363(2) 0.00066(13) 0.00673(14) -0.00177(12)
O1 0.0694(10) 0.0589(9) 0.0947(12) -0.0094(9) 0.0104(9) -0.0295(8)
O2 0.0454(7) 0.0500(7) 0.0692(8) 0.0164(6) 0.0244(6) 0.0097(6)
O3 0.0409(7) 0.0401(7) 0.0825(9) 0.0078(6) 0.0174(6) -0.0096(5)
N1 0.0400(7) 0.0412(8) 0.0419(7) 0.0093(6) 0.0028(6) -0.0041(6)
N2 0.0350(6) 0.0272(6) 0.0294(6) 0.0000(5) -0.0003(5) 0.0025(5)
C1 0.0331(7) 0.0302(7) 0.0237(6) -0.0023(5) 0.0017(5) 0.0036(5)
C2 0.0375(8) 0.0447(9) 0.0432(8) 0.0018(7) 0.0105(6) 0.0022(7)
C3 0.0367(8) 0.0686(12) 0.0557(10) -0.0004(9) 0.0106(7) 0.0169(8)
C4 0.0541(11) 0.0553(11) 0.0505(10) 0.0018(8) 0.0050(8) 0.0285(9)
C5 0.0588(10) 0.0344(8) 0.0377(8) 0.0037(6) 0.0036(7) 0.0110(7)
C6 0.0364(7) 0.0327(7) 0.0274(6) -0.0008(5) 0.0012(5) 0.0033(6)
C7 0.0778(14) 0.0541(11) 0.0365(9) -0.0132(8) 0.0037(9) -0.0081(10)
C8 0.0392(9) 0.0338(8) 0.0688(11) 0.0024(8) 0.0083(8) 0.0079(7)

loop_
_atom_type_symbol
_atom_type_description
_atom_type_scat_dispersion_real
_atom_type_scat_dispersion_imag
_atom_type_scat_source
C C 0.0033 0.0016 'International Tables Vol C Tables 4.2.6.8 and 6.1.1.4'
H H 0.0000 0.0000 'International Tables Vol C Tables 4.2.6.8 and 6.1.1.4'
N N 0.0061 0.0033 'International Tables Vol C Tables 4.2.6.8 and 6.1.1.4'
O O 0.0106 0.0060 'International Tables Vol C Tables 4.2.6.8 and 6.1.1.4'
S S 0.1246 0.1234 'International Tables Vol C Tables 4.2.6.8 and 6.1.1.4'

loop_
_geom_angle_atom_site_label_1
_geom_angle_atom_site_label_2
_geom_angle_atom_site_label_3
_geom_angle
O3 S1 N2 120.87(8)
O3 S1 C8 109.30(8)
N2 S1 C8 103.01(8)
O3 S1 C7 107.24(9)
N2 S1 C7 109.87(8)
C8 S1 C7 105.56(10)
O2 N1 O1 123.09(16)
O2 N1 C6 119.06(13)
O1 N1 C6 117.81(15)
C1 N2 S1 118.89(10)
C6 C1 C2 115.98(14)
C6 C1 N2 120.87(13)
C2 C1 N2 122.90(13)
C3 C2 C1 121.75(16)
C3 C2 H2A 119.1
C1 C2 H2A 119.1
C2 C3 C4 120.47(17)
C2 C3 H3 119.8
C4 C3 H3 119.8
C5 C4 C3 119.75(16)
C5 C4 H4 120.1
C3 C4 H4 120.1
C4 C5 C6 119.29(17)
C4 C5 H5 120.4
C6 C5 H5 120.4
C5 C6 C1 122.70(15)
C5 C6 N1 117.22(14)
C1 C6 N1 120.07(13)
S1 C7 H7A 109.5
S1 C7 H7B 109.5
H7A C7 H7B 109.5
S1 C7 H7C 109.5
H7A C7 H7C 109.5
H7B C7 H7C 109.5
S1 C8 H8A 109.5
S1 C8 H8B 109.5
H8A C8 H8B 109.5
S1 C8 H8C 109.5
H8A C8 H8C 109.5
H8B C8 H8C 109.5

loop_
_geom_bond_atom_site_label_1
_geom_bond_atom_site_label_2
_geom_bond_distance
S1 O3 1.4470(12)
S1 N2 1.5231(12)
S1 C8 1.7470(17)
S1 C7 1.7692(19)
O1 N1 1.224(2)
O2 N1 1.2159(19)
N1 C6 1.459(2)
N2 C1 1.4053(18)
C1 C6 1.399(2)
C1 C2 1.399(2)
C2 C3 1.374(2)
C2 H2A 0.9300
C3 C4 1.385(3)
C3 H3 0.9300
C4 C5 1.372(3)
C4 H4 0.9300
C5 C6 1.385(2)
C5 H5 0.9300
C7 H7A 0.9600
C7 H7B 0.9600
C7 H7C 0.9600
C8 H8A 0.9600
C8 H8B 0.9600
C8 H8C 0.9600

loop_
_geom_torsion_atom_site_label_1
_geom_torsion_atom_site_label_2
_geom_torsion_atom_site_label_3
_geom_torsion_atom_site_label_4
_geom_torsion
O3 S1 N2 C1 -67.08(13)
C8 S1 N2 C1 170.70(12)
C7 S1 N2 C1 58.60(14)
S1 N2 C1 C6 -125.48(12)
S1 N2 C1 C2 60.45(17)
C6 C1 C2 C3 1.2(2)
N2 C1 C2 C3 175.51(15)
C1 C2 C3 C4 -1.8(3)
C2 C3 C4 C5 0.2(3)
C3 C4 C5 C6 1.8(3)
C4 C5 C6 C1 -2.5(2)
C4 C5 C6 N1 176.94(15)
C2 C1 C6 C5 1.0(2)
N2 C1 C6 C5 -173.50(14)
C2 C1 C6 N1 -178.44(13)
N2 C1 C6 N1 7.1(2)
O2 N1 C6 C5 -138.52(16)
O1 N1 C6 C5 39.4(2)
O2 N1 C6 C1 40.9(2)
O1 N1 C6 C1 -141.20(16)
